data_4064427
loop_
_publ_author_name
'Sakaba, Hiroyuki'
'Oike, Hiroyuki'
'Kawai, Masaaki'
'Takami, Masato'
'Kabuto, Chizuko'
'Ray, Mausumi'
'Nakao, Yoshihide'
'Sato, Hirofumi'
'Sakaki, Shigeyoshi'

_publ_section_title
;
 Synthesis, Structure, and Bonding Nature of Ethynediyl-Bridged
 Bis(silylene) Dinuclear Complexes of Tungsten and Molybdenum
;
_journal_issue 17
_journal_name_full Organometallics
_journal_page_first 4515
_journal_paper_doi 10.1021/om200096z
_journal_volume 30
_journal_year 2011
_chemical_formula_moiety 'C57 H58 O4 Si2 W2 '
_chemical_formula_sum 'C57 H58 O4 Si2 W2'
_chemical_formula_weight 1230.95
_space_group_IT_number 14
_symmetry_cell_setting monoclinic
_symmetry_Int_Tables_number 14
_symmetry_space_group_name_Hall '-P 2yn'
_symmetry_space_group_name_H-M 'P 1 21/n 1'
_atom_sites_solution_hydrogens geom
_atom_sites_solution_primary direct
_atom_sites_solution_secondary difmap
_cell_angle_alpha 90.0000
_cell_angle_beta 91.8710(10)
_cell_angle_gamma 90.0000
_cell_formula_units_Z 4
_cell_length_a 15.754(4)
_cell_length_b 17.657(5)
_cell_length_c 18.402(4)
_cell_measurement_reflns_used 16934
_cell_measurement_temperature 173
_cell_measurement_theta_max 27.5
_cell_measurement_theta_min 3.0
_cell_volume 5116(2)
_diffrn_ambient_temperature 173
_diffrn_detector_area_resol_mean 7.31
_diffrn_measured_fraction_theta_full 0.981
_diffrn_measured_fraction_theta_max 0.981
_diffrn_measurement_device_type 'Rigaku Saturn'
_diffrn_measurement_method \w
_diffrn_radiation_type 'Mo K\a'
_diffrn_radiation_wavelength 0.71070
_diffrn_reflns_av_R_equivalents 0.054
_diffrn_reflns_limit_h_max 20
_diffrn_reflns_limit_h_min -20
_diffrn_reflns_limit_k_max 22
_diffrn_reflns_limit_k_min -22
_diffrn_reflns_limit_l_max 23
_diffrn_reflns_limit_l_min -23
_diffrn_reflns_number 71469
_diffrn_reflns_theta_full 27.48
_diffrn_reflns_theta_max 27.48
_exptl_absorpt_coefficient_mu 4.590
_exptl_absorpt_correction_T_max 0.632
_exptl_absorpt_correction_T_min 0.485
_exptl_absorpt_correction_type multi-scan
_exptl_absorpt_process_details 'Jacobson, R. (1998) Private communication'
_exptl_crystal_colour red
_exptl_crystal_density_diffrn 1.598
_exptl_crystal_density_method 'not measured'
_exptl_crystal_description prism
_exptl_crystal_F_000 2432.00
_exptl_crystal_size_max 0.10
_exptl_crystal_size_mid 0.10
_exptl_crystal_size_min 0.10
_refine_diff_density_max 1.120
_refine_diff_density_min -0.568
_refine_diff_density_rms 0.116
_refine_ls_extinction_method none
_refine_ls_goodness_of_fit_ref 0.822
_refine_ls_hydrogen_treatment constr
_refine_ls_matrix_type full
_refine_ls_number_parameters 556
_refine_ls_number_reflns 11510
_refine_ls_number_restraints 0
_refine_ls_restrained_S_all 0.822
_refine_ls_R_factor_all 0.0503
_refine_ls_R_factor_gt 0.0292
_refine_ls_shift/su_max 0.001
_refine_ls_shift/su_mean 0.000
_refine_ls_structure_factor_coef Fsqd
_refine_ls_weighting_details 'calc w=1/[\s^2^(Fo^2^)+(0.0000P)^2^+0.0000P] where P=(Fo^2^+2Fc^2^)/3'
_refine_ls_weighting_scheme calc
_refine_ls_wR_factor_gt 0.0588
_refine_ls_wR_factor_ref 0.0672
_reflns_number_gt 8131
_reflns_number_total 11510
_reflns_threshold_expression F^2^>2.0\s(F^2^)
_cod_data_source_file om200096z_si_001.cif
_cod_data_source_block complex5
_cod_original_formula_sum 'C57 H58 O4 Si2 W2 '
_cod_database_code 4064427

loop_
_symmetry_equiv_pos_site_id
_symmetry_equiv_pos_as_xyz
1 +X,+Y,+Z
2 1/2-X,1/2+Y,1/2-Z
3 -X,-Y,-Z
4 1/2+X,1/2-Y,1/2+Z

loop_
_atom_site_label
_atom_site_type_symbol
_atom_site_fract_x
_atom_site_fract_y
_atom_site_fract_z
_atom_site_U_iso_or_equiv
_atom_site_adp_type
_atom_site_occupancy
_atom_site_symmetry_multiplicity
_atom_site_calc_flag
_atom_site_refinement_flags
_atom_site_disorder_assembly
_atom_site_disorder_group
W1 W 0.445255(12) 0.353015(11) 0.171251(10) 0.02449(5) Uani 1 1 d . . .
W2 W 0.390793(12) 0.190981(11) 0.405021(10) 0.02433(5) Uani 1 1 d . . .
Si1 Si 0.48979(8) 0.21887(8) 0.16044(7) 0.0262(3) Uani 1 1 d . . .
Si2 Si 0.53634(8) 0.23567(7) 0.38123(7) 0.0227(3) Uani 1 1 d . . .
O1 O 0.4770(3) 0.3015(2) 0.0124(2) 0.0575(12) Uani 1 1 d . . .
O2 O 0.6328(2) 0.4091(2) 0.1838(2) 0.0434(9) Uani 1 1 d . . .
O3 O 0.3396(2) 0.3509(2) 0.46084(19) 0.0403(9) Uani 1 1 d . . .
O4 O 0.5251(2) 0.1674(2) 0.5318(2) 0.0461(10) Uani 1 1 d . . .
C1 C 0.4564(3) 0.2650(2) 0.2468(3) 0.0238(10) Uani 1 1 d . . .
C2 C 0.4434(3) 0.2359(2) 0.3130(2) 0.0231(10) Uani 1 1 d . . .
C3 C 0.4677(3) 0.3177(3) 0.0741(3) 0.0368(12) Uani 1 1 d . . .
C4 C 0.5639(3) 0.3837(3) 0.1798(3) 0.0309(11) Uani 1 1 d . . .
C5 C 0.3627(3) 0.2924(3) 0.4396(2) 0.0296(11) Uani 1 1 d . . .
C6 C 0.4772(3) 0.1800(3) 0.4820(3) 0.0337(12) Uani 1 1 d . . .
C7 C 0.6031(3) 0.1908(3) 0.1515(2) 0.0267(10) Uani 1 1 d . . .
C8 C 0.6680(3) 0.2219(3) 0.1951(3) 0.0296(11) Uani 1 1 d . . .
C9 C 0.7521(3) 0.2022(3) 0.1876(3) 0.0351(12) Uani 1 1 d . . .
C10 C 0.7733(4) 0.1506(3) 0.1345(3) 0.0428(14) Uani 1 1 d . . .
C11 C 0.7108(4) 0.1197(3) 0.0902(3) 0.0445(14) Uani 1 1 d . . .
C12 C 0.6258(3) 0.1397(3) 0.0978(3) 0.0346(12) Uani 1 1 d . . .
C13 C 0.4188(3) 0.1409(3) 0.1252(3) 0.0350(12) Uani 1 1 d . . .
C14 C 0.4383(4) 0.0647(3) 0.1360(3) 0.0460(15) Uani 1 1 d . . .
C15 C 0.3802(5) 0.0087(3) 0.1119(3) 0.0581(19) Uani 1 1 d . . .
C16 C 0.3047(5) 0.0283(5) 0.0774(4) 0.070(2) Uani 1 1 d . . .
C17 C 0.2852(4) 0.1039(4) 0.0662(4) 0.065(2) Uani 1 1 d . . .
C18 C 0.3414(3) 0.1595(4) 0.0897(3) 0.0457(15) Uani 1 1 d . . .
C19 C 0.6301(3) 0.1742(3) 0.3651(3) 0.0300(11) Uani 1 1 d . . .
C20 C 0.6204(4) 0.1027(3) 0.3330(3) 0.0435(14) Uani 1 1 d . . .
C21 C 0.6911(5) 0.0570(3) 0.3240(4) 0.0609(19) Uani 1 1 d . . .
C22 C 0.7704(5) 0.0798(4) 0.3474(4) 0.065(2) Uani 1 1 d . . .
C23 C 0.7801(4) 0.1489(4) 0.3793(3) 0.0566(18) Uani 1 1 d . . .
C24 C 0.7112(3) 0.1962(3) 0.3879(3) 0.0378(13) Uani 1 1 d . . .
C25 C 0.5734(3) 0.3318(3) 0.4103(2) 0.0243(10) Uani 1 1 d . . .
C26 C 0.6215(3) 0.3764(3) 0.3646(3) 0.0334(12) Uani 1 1 d . . .
C27 C 0.6435(3) 0.4500(3) 0.3827(3) 0.0387(13) Uani 1 1 d . . .
C28 C 0.6200(3) 0.4799(3) 0.4482(3) 0.0387(13) Uani 1 1 d . . .
C29 C 0.5751(3) 0.4364(3) 0.4953(3) 0.0347(12) Uani 1 1 d . . .
C30 C 0.5512(3) 0.3637(3) 0.4771(2) 0.0288(11) Uani 1 1 d . . .
C31 C 0.3154(3) 0.3943(3) 0.2182(3) 0.0297(11) Uani 1 1 d . . .
C32 C 0.3069(3) 0.3965(3) 0.1406(3) 0.0329(12) Uani 1 1 d . . .
C33 C 0.3658(3) 0.4516(3) 0.1164(3) 0.0343(12) Uani 1 1 d . . .
C34 C 0.4100(3) 0.4831(3) 0.1776(3) 0.0312(11) Uani 1 1 d . . .
C35 C 0.3796(3) 0.4459(3) 0.2413(3) 0.0291(11) Uani 1 1 d . . .
C36 C 0.2590(3) 0.3503(3) 0.2682(3) 0.0414(13) Uani 1 1 d . . .
C37 C 0.2406(3) 0.3557(3) 0.0940(3) 0.0450(14) Uani 1 1 d . . .
C38 C 0.3729(4) 0.4775(3) 0.0385(3) 0.0480(15) Uani 1 1 d . . .
C39 C 0.4729(3) 0.5473(3) 0.1761(3) 0.0468(15) Uani 1 1 d . . .
C40 C 0.4041(3) 0.4665(3) 0.3184(3) 0.0416(14) Uani 1 1 d . . .
C41 C 0.2784(3) 0.1257(3) 0.3420(3) 0.0342(12) Uani 1 1 d . . .
C42 C 0.2440(3) 0.1639(3) 0.4022(3) 0.0370(13) Uani 1 1 d . . .
C43 C 0.2819(3) 0.1332(3) 0.4670(3) 0.0326(12) Uani 1 1 d . . .
C44 C 0.3392(3) 0.0738(3) 0.4472(3) 0.0347(12) Uani 1 1 d . . .
C45 C 0.3383(3) 0.0702(3) 0.3699(3) 0.0342(12) Uani 1 1 d . . .
C46 C 0.2518(4) 0.1340(4) 0.2629(3) 0.0493(16) Uani 1 1 d . . .
C47 C 0.1722(3) 0.2201(3) 0.4008(4) 0.0530(16) Uani 1 1 d . . .
C48 C 0.2591(4) 0.1510(3) 0.5431(3) 0.0478(15) Uani 1 1 d . . .
C49 C 0.3834(4) 0.0209(3) 0.4992(3) 0.0500(15) Uani 1 1 d . . .
C50 C 0.3842(4) 0.0128(3) 0.3250(3) 0.0490(16) Uani 1 1 d . . .
C51 C -0.0343(9) 0.3188(9) 0.2720(8) 0.140(6) Uiso 0.65 1 d PG A 1
C52 C -0.0772(11) 0.3849(10) 0.2522(7) 0.165(8) Uiso 0.65 1 d PG A 1
C53 C -0.1190(10) 0.4264(7) 0.3042(12) 0.283(15) Uiso 0.65 1 d PG A 1
C54 C -0.1180(10) 0.4020(9) 0.3761(10) 0.160(9) Uiso 0.65 1 d PG A 1
C55 C -0.0752(10) 0.3359(10) 0.3958(6) 0.159(7) Uiso 0.65 1 d PG A 1
C56 C -0.0333(9) 0.2943(7) 0.3438(9) 0.136(8) Uiso 0.65 1 d PG A 1
C57 C -0.0016(11) 0.2557(10) 0.2098(9) 0.122(5) Uiso 0.65 1 d P A 1
C58 C -0.0097(9) 0.3060(10) 0.2057(7) 0.047(4) Uiso 0.35 1 d PG B 2
C59 C -0.0383(13) 0.3794(9) 0.2171(9) 0.158(14) Uiso 0.35 1 d PG B 2
C60 C -0.0698(14) 0.3997(8) 0.2840(11) 0.141(13) Uiso 0.35 1 d PG B 2
C61 C -0.0728(12) 0.3466(11) 0.3396(8) 0.082(7) Uiso 0.35 1 d PG B 2
C62 C -0.0442(13) 0.2731(10) 0.3282(8) 0.100(10) Uiso 0.35 1 d PG B 2
C63 C -0.0127(12) 0.2529(7) 0.2613(10) 0.116(10) Uiso 0.35 1 d PG B 2
C64 C -0.0997(19) 0.3946(16) 0.4119(17) 0.100(9) Uiso 0.35 1 d P B 2
H1 H 0.6540 0.2579 0.2312 0.036 Uiso 1 1 calc R . .
H2 H 0.7950 0.2238 0.2185 0.042 Uiso 1 1 calc R . .
H3 H 0.8309 0.1367 0.1287 0.051 Uiso 1 1 calc R . .
H4 H 0.7255 0.0842 0.0539 0.053 Uiso 1 1 calc R . .
H5 H 0.5834 0.1184 0.0661 0.042 Uiso 1 1 calc R . .
H6 H 0.4905 0.0506 0.1595 0.055 Uiso 1 1 calc R . .
H7 H 0.3934 -0.0433 0.1195 0.070 Uiso 1 1 calc R . .
H8 H 0.2660 -0.0098 0.0614 0.085 Uiso 1 1 calc R . .
H9 H 0.2331 0.1176 0.0422 0.078 Uiso 1 1 calc R . .
H10 H 0.3273 0.2112 0.0818 0.055 Uiso 1 1 calc R . .
H11 H 0.5656 0.0855 0.3174 0.052 Uiso 1 1 calc R . .
H12 H 0.6843 0.0091 0.3011 0.073 Uiso 1 1 calc R . .
H13 H 0.8181 0.0477 0.3415 0.078 Uiso 1 1 calc R . .
H14 H 0.8350 0.1649 0.3958 0.068 Uiso 1 1 calc R . .
H15 H 0.7196 0.2445 0.4097 0.045 Uiso 1 1 calc R . .
H16 H 0.6395 0.3558 0.3200 0.040 Uiso 1 1 calc R . .
H17 H 0.6747 0.4799 0.3500 0.046 Uiso 1 1 calc R . .
H18 H 0.6349 0.5305 0.4607 0.046 Uiso 1 1 calc R . .
H19 H 0.5604 0.4567 0.5410 0.042 Uiso 1 1 calc R . .
H20 H 0.5193 0.3347 0.5101 0.035 Uiso 1 1 calc R . .
H21 H 0.2182 0.3202 0.2392 0.050 Uiso 1 1 calc R . .
H22 H 0.2283 0.3857 0.2989 0.050 Uiso 1 1 calc R . .
H23 H 0.2941 0.3166 0.2991 0.050 Uiso 1 1 calc R . .
H24 H 0.2460 0.3708 0.0431 0.054 Uiso 1 1 calc R . .
H25 H 0.1839 0.3690 0.1102 0.054 Uiso 1 1 calc R . .
H26 H 0.2490 0.3009 0.0985 0.054 Uiso 1 1 calc R . .
H27 H 0.4151 0.5182 0.0362 0.058 Uiso 1 1 calc R . .
H28 H 0.3177 0.4963 0.0203 0.058 Uiso 1 1 calc R . .
H29 H 0.3906 0.4349 0.0084 0.058 Uiso 1 1 calc R . .
H30 H 0.4923 0.5595 0.2259 0.056 Uiso 1 1 calc R . .
H31 H 0.4458 0.5919 0.1538 0.056 Uiso 1 1 calc R . .
H32 H 0.5217 0.5322 0.1476 0.056 Uiso 1 1 calc R . .
H33 H 0.3722 0.4349 0.3518 0.050 Uiso 1 1 calc R . .
H34 H 0.3909 0.5200 0.3269 0.050 Uiso 1 1 calc R . .
H35 H 0.4651 0.4580 0.3269 0.050 Uiso 1 1 calc R . .
H36 H 0.2087 0.1737 0.2577 0.059 Uiso 1 1 calc R . .
H37 H 0.2283 0.0859 0.2448 0.059 Uiso 1 1 calc R . .
H38 H 0.3013 0.1477 0.2348 0.059 Uiso 1 1 calc R . .
H39 H 0.1575 0.2327 0.4507 0.064 Uiso 1 1 calc R . .
H40 H 0.1227 0.1981 0.3751 0.064 Uiso 1 1 calc R . .
H41 H 0.1897 0.2661 0.3756 0.064 Uiso 1 1 calc R . .
H42 H 0.2920 0.1187 0.5768 0.057 Uiso 1 1 calc R . .
H43 H 0.1983 0.1418 0.5488 0.057 Uiso 1 1 calc R . .
H44 H 0.2719 0.2043 0.5536 0.057 Uiso 1 1 calc R . .
H45 H 0.4173 -0.0154 0.4721 0.060 Uiso 1 1 calc R . .
H46 H 0.3413 -0.0064 0.5271 0.060 Uiso 1 1 calc R . .
H47 H 0.4209 0.0499 0.5325 0.060 Uiso 1 1 calc R . .
H48 H 0.3705 0.0214 0.2733 0.059 Uiso 1 1 calc R . .
H49 H 0.3663 -0.0383 0.3385 0.059 Uiso 1 1 calc R . .
H50 H 0.4456 0.0180 0.3339 0.059 Uiso 1 1 calc R . .

loop_
_atom_site_aniso_label
_atom_site_aniso_U_11
_atom_site_aniso_U_22
_atom_site_aniso_U_33
_atom_site_aniso_U_23
_atom_site_aniso_U_13
_atom_site_aniso_U_12
W1 0.02356(10) 0.02791(11) 0.02221(10) -0.00162(8) 0.00391(7) 0.00500(8)
W2 0.02622(10) 0.02401(10) 0.02315(10) -0.00501(8) 0.00670(8) -0.00632(8)
Si1 0.0263(7) 0.0278(7) 0.0249(7) -0.0069(6) 0.0056(5) 0.0011(6)
Si2 0.0239(7) 0.0213(7) 0.0231(7) -0.0032(5) 0.0028(5) -0.0013(5)
O1 0.077(3) 0.069(3) 0.027(2) -0.002(2) 0.010(2) 0.018(2)
O2 0.036(2) 0.041(2) 0.054(2) 0.0046(19) 0.0079(18) -0.0042(18)
O3 0.045(2) 0.033(2) 0.043(2) -0.0139(17) 0.0149(18) -0.0023(17)
O4 0.053(2) 0.052(3) 0.032(2) 0.0054(18) -0.0066(19) -0.007(2)
C1 0.012(2) 0.023(2) 0.037(3) -0.008(2) -0.0010(19) -0.0011(18)
C2 0.025(2) 0.020(2) 0.025(2) -0.0073(19) 0.0044(19) 0.0029(19)
C3 0.040(3) 0.040(3) 0.030(3) 0.005(2) 0.002(2) 0.005(2)
C4 0.036(3) 0.026(3) 0.031(3) 0.002(2) 0.007(2) 0.005(2)
C5 0.027(3) 0.041(3) 0.021(2) -0.002(2) 0.005(2) -0.009(2)
C6 0.042(3) 0.026(3) 0.033(3) -0.001(2) 0.010(2) -0.008(2)
C7 0.029(3) 0.026(3) 0.026(3) 0.003(2) 0.008(2) 0.004(2)
C8 0.036(3) 0.029(3) 0.024(3) 0.006(2) 0.012(2) 0.007(2)
C9 0.032(3) 0.037(3) 0.037(3) 0.008(2) 0.007(2) 0.005(2)
C10 0.040(3) 0.044(3) 0.046(3) 0.001(3) 0.014(3) 0.008(3)
C11 0.047(3) 0.041(3) 0.047(4) -0.013(3) 0.019(3) 0.009(3)
C12 0.036(3) 0.039(3) 0.030(3) -0.008(2) 0.011(2) 0.002(2)
C13 0.040(3) 0.041(3) 0.024(3) -0.015(2) 0.012(2) -0.006(2)
C14 0.054(4) 0.042(3) 0.044(3) -0.016(3) 0.018(3) -0.009(3)
C15 0.083(5) 0.037(4) 0.057(4) -0.013(3) 0.034(4) -0.021(3)
C16 0.065(5) 0.088(6) 0.059(5) -0.035(4) 0.024(4) -0.044(4)
C17 0.057(4) 0.080(5) 0.058(4) -0.028(4) 0.007(3) -0.023(4)
C18 0.040(3) 0.059(4) 0.038(3) -0.016(3) -0.001(3) -0.007(3)
C19 0.034(3) 0.033(3) 0.024(3) 0.008(2) 0.009(2) 0.006(2)
C20 0.053(4) 0.026(3) 0.052(4) 0.007(3) 0.016(3) 0.004(3)
C21 0.090(5) 0.027(3) 0.067(4) 0.007(3) 0.036(4) 0.015(3)
C22 0.059(5) 0.064(5) 0.074(5) 0.026(4) 0.034(4) 0.031(4)
C23 0.035(3) 0.075(5) 0.060(4) 0.023(4) 0.010(3) 0.022(3)
C24 0.029(3) 0.045(3) 0.039(3) 0.003(3) 0.003(2) 0.010(2)
C25 0.021(2) 0.026(3) 0.026(2) -0.002(2) -0.0019(19) -0.0010(19)
C26 0.034(3) 0.032(3) 0.035(3) -0.007(2) 0.004(2) -0.003(2)
C27 0.039(3) 0.032(3) 0.045(3) -0.003(2) 0.002(3) -0.013(2)
C28 0.034(3) 0.026(3) 0.055(4) -0.008(3) -0.008(3) -0.007(2)
C29 0.030(3) 0.036(3) 0.038(3) -0.014(2) -0.004(2) 0.002(2)
C30 0.023(2) 0.039(3) 0.025(3) -0.006(2) 0.0018(19) -0.004(2)
C31 0.023(2) 0.035(3) 0.032(3) 0.003(2) 0.008(2) 0.011(2)
C32 0.029(3) 0.038(3) 0.031(3) -0.006(2) -0.002(2) 0.011(2)
C33 0.032(3) 0.042(3) 0.030(3) 0.005(2) 0.006(2) 0.014(2)
C34 0.029(3) 0.029(3) 0.036(3) -0.003(2) 0.008(2) 0.011(2)
C35 0.026(3) 0.033(3) 0.029(3) -0.004(2) 0.007(2) 0.013(2)
C36 0.033(3) 0.050(4) 0.041(3) 0.004(3) 0.009(2) 0.007(3)
C37 0.036(3) 0.056(4) 0.042(3) -0.007(3) -0.007(3) 0.016(3)
C38 0.050(4) 0.055(4) 0.040(3) 0.016(3) 0.008(3) 0.021(3)
C39 0.046(3) 0.032(3) 0.062(4) 0.001(3) 0.011(3) 0.006(3)
C40 0.043(3) 0.048(3) 0.034(3) -0.012(3) -0.002(2) 0.015(3)
C41 0.035(3) 0.037(3) 0.031(3) -0.002(2) 0.008(2) -0.020(2)
C42 0.028(3) 0.034(3) 0.049(3) -0.005(2) 0.009(2) -0.015(2)
C43 0.037(3) 0.037(3) 0.025(3) -0.011(2) 0.016(2) -0.017(2)
C44 0.037(3) 0.031(3) 0.037(3) 0.001(2) 0.011(2) -0.015(2)
C45 0.037(3) 0.027(3) 0.039(3) -0.012(2) 0.019(2) -0.014(2)
C46 0.049(4) 0.067(4) 0.032(3) -0.007(3) 0.002(3) -0.024(3)
C47 0.030(3) 0.060(4) 0.070(4) -0.004(3) 0.008(3) -0.011(3)
C48 0.054(4) 0.040(3) 0.051(4) -0.007(3) 0.014(3) -0.020(3)
C49 0.061(4) 0.038(3) 0.051(4) 0.002(3) 0.009(3) -0.015(3)
C50 0.061(4) 0.040(3) 0.048(3) -0.022(3) 0.029(3) -0.024(3)

loop_
_geom_angle_atom_site_label_1
_geom_angle_atom_site_label_2
_geom_angle_atom_site_label_3
_geom_angle
C3 W1 C4 87.7(2)
C3 W1 C1 111.17(19)
C4 W1 C1 95.37(18)
C3 W1 C35 145.99(19)
C4 W1 C35 101.56(18)
C1 W1 C35 100.55(17)
C3 W1 C33 87.28(19)
C4 W1 C33 108.97(19)
C1 W1 C33 150.23(16)
C35 W1 C33 58.73(17)
C3 W1 C32 94.50(19)
C4 W1 C32 143.59(19)
C1 W1 C32 117.24(17)
C35 W1 C32 58.98(17)
C33 W1 C32 35.19(17)
C3 W1 C31 128.6(2)
C4 W1 C31 136.52(19)
C1 W1 C31 92.34(16)
C35 W1 C31 35.03(16)
C33 W1 C31 58.23(16)
C32 W1 C31 35.28(16)
C3 W1 C34 114.08(19)
C4 W1 C34 87.27(18)
C1 W1 C34 134.74(17)
C35 W1 C34 35.56(16)
C33 W1 C34 34.99(17)
C32 W1 C34 58.69(17)
C31 W1 C34 58.36(16)
C3 W1 Si1 63.77(15)
C4 W1 Si1 89.92(14)
C1 W1 Si1 47.55(12)
C35 W1 Si1 147.38(12)
C33 W1 Si1 145.10(14)
C32 W1 Si1 123.53(13)
C31 W1 Si1 125.06(12)
C34 W1 Si1 176.55(12)
C6 W2 C5 90.8(2)
C6 W2 C2 110.22(19)
C5 W2 C2 90.94(17)
C6 W2 C43 96.27(19)
C5 W2 C43 93.62(18)
C2 W2 C43 153.05(18)
C6 W2 C42 131.21(19)
C5 W2 C42 87.72(18)
C2 W2 C42 118.57(18)
C43 W2 C42 35.35(18)
C6 W2 C44 85.08(19)
C5 W2 C44 127.62(18)
C2 W2 C44 139.13(17)
C43 W2 C44 35.71(17)
C42 W2 C44 58.82(18)
C6 W2 C45 109.9(2)
C5 W2 C45 146.30(18)
C2 W2 C45 105.49(16)
C43 W2 C45 58.88(15)
C42 W2 C45 58.60(17)
C44 W2 C45 35.01(17)
C6 W2 C41 143.04(19)
C5 W2 C41 115.39(19)
C2 W2 C41 95.65(17)
C43 W2 C41 58.54(16)
C42 W2 C41 34.83(17)
C44 W2 C41 58.50(18)
C45 W2 C41 35.35(18)
C6 W2 Si2 61.94(14)
C5 W2 Si2 89.25(13)
C2 W2 Si2 48.35(13)
C43 W2 Si2 158.09(14)
C42 W2 Si2 166.53(14)
C44 W2 Si2 131.86(13)
C45 W2 Si2 123.71(12)
C41 W2 Si2 138.23(12)
C7 Si1 C1 119.0(2)
C7 Si1 C13 109.6(2)
C1 Si1 C13 115.5(2)
C7 Si1 C3 104.85(19)
C1 Si1 C3 102.0(2)
C13 Si1 C3 103.6(2)
C7 Si1 W1 122.36(16)
C1 Si1 W1 55.23(15)
C13 Si1 W1 124.17(18)
C3 Si1 W1 46.94(13)
C19 Si2 C25 109.4(2)
C19 Si2 C2 119.6(2)
C25 Si2 C2 114.5(2)
C19 Si2 C6 102.8(2)
C25 Si2 C6 106.59(19)
C2 Si2 C6 102.1(2)
C19 Si2 W2 125.84(16)
C25 Si2 W2 121.44(14)
C2 Si2 W2 54.49(13)
C6 Si2 W2 47.63(14)
C2 C1 Si1 131.1(4)
C2 C1 W1 151.1(3)
Si1 C1 W1 77.22(18)
C1 C2 Si2 117.6(3)
C1 C2 W2 165.1(4)
Si2 C2 W2 77.16(17)
O1 C3 W1 174.0(5)
O1 C3 Si1 116.3(4)
W1 C3 Si1 69.29(16)
O2 C4 W1 173.6(4)
O3 C5 W2 174.8(4)
O4 C6 W2 173.2(4)
O4 C6 Si2 115.7(4)
W2 C6 Si2 70.43(17)
C8 C7 C12 117.6(4)
C8 C7 Si1 122.1(3)
C12 C7 Si1 120.2(4)
C9 C8 C7 122.1(5)
C9 C8 H1 118.9
C7 C8 H1 118.9
C8 C9 C10 119.4(5)
C8 C9 H2 120.3
C10 C9 H2 120.3
C11 C10 C9 119.8(5)
C11 C10 H3 120.1
C9 C10 H3 120.1
C10 C11 C12 120.9(5)
C10 C11 H4 119.6
C12 C11 H4 119.6
C7 C12 C11 120.3(5)
C7 C12 H5 119.9
C11 C12 H5 119.9
C14 C13 C18 118.5(5)
C14 C13 Si1 122.2(4)
C18 C13 Si1 119.2(4)
C13 C14 C15 119.6(6)
C13 C14 H6 120.2
C15 C14 H6 120.2
C16 C15 C14 120.7(6)
C16 C15 H7 119.6
C14 C15 H7 119.6
C15 C16 C17 119.9(6)
C15 C16 H8 120.1
C17 C16 H8 120.1
C18 C17 C16 120.1(7)
C18 C17 H9 120.0
C16 C17 H9 120.0
C17 C18 C13 121.2(6)
C17 C18 H10 119.4
C13 C18 H10 119.4
C24 C19 C20 117.8(5)
C24 C19 Si2 121.1(4)
C20 C19 Si2 121.0(4)
C21 C20 C19 119.7(6)
C21 C20 H11 120.1
C19 C20 H11 120.1
C22 C21 C20 121.3(6)
C22 C21 H12 119.4
C20 C21 H12 119.4
C23 C22 C21 119.2(6)
C23 C22 H13 120.4
C21 C22 H13 120.4
C22 C23 C24 120.9(6)
C22 C23 H14 119.6
C24 C23 H14 119.6
C23 C24 C19 121.1(6)
C23 C24 H15 119.5
C19 C24 H15 119.5
C26 C25 C30 117.1(4)
C26 C25 Si2 120.8(4)
C30 C25 Si2 122.0(3)
C27 C26 C25 121.5(5)
C27 C26 H16 119.3
C25 C26 H16 119.3
C28 C27 C26 119.9(5)
C28 C27 H17 120.0
C26 C27 H17 120.0
C29 C28 C27 119.8(5)
C29 C28 H18 120.1
C27 C28 H18 120.1
C28 C29 C30 120.8(5)
C28 C29 H19 119.6
C30 C29 H19 119.6
C29 C30 C25 120.9(4)
C29 C30 H20 119.6
C25 C30 H20 119.6
C35 C31 C32 108.9(4)
C35 C31 C36 125.1(4)
C32 C31 C36 125.7(5)
C35 C31 W1 71.9(2)
C32 C31 W1 72.4(3)
C36 C31 W1 126.6(3)
C33 C32 C31 106.8(4)
C33 C32 C37 126.4(5)
C31 C32 C37 126.4(5)
C33 C32 W1 72.0(3)
C31 C32 W1 72.4(3)
C37 C32 W1 126.6(3)
C34 C33 C32 109.2(4)
C34 C33 C38 125.7(5)
C32 C33 C38 124.9(5)
C34 C33 W1 73.1(3)
C32 C33 W1 72.8(3)
C38 C33 W1 125.1(3)
C33 C34 C35 107.5(4)
C33 C34 C39 126.0(5)
C35 C34 C39 126.5(5)
C33 C34 W1 71.9(3)
C35 C34 W1 71.5(3)
C39 C34 W1 125.0(3)
C31 C35 C34 107.6(4)
C31 C35 C40 126.7(4)
C34 C35 C40 125.3(5)
C31 C35 W1 73.0(3)
C34 C35 W1 72.9(2)
C40 C35 W1 125.7(3)
C31 C36 H21 109.5
C31 C36 H22 109.5
H21 C36 H22 109.5
C31 C36 H23 109.5
H21 C36 H23 109.5
H22 C36 H23 109.5
C32 C37 H24 109.5
C32 C37 H25 109.5
H24 C37 H25 109.5
C32 C37 H26 109.5
H24 C37 H26 109.5
H25 C37 H26 109.5
C33 C38 H27 109.5
C33 C38 H28 109.5
H27 C38 H28 109.5
C33 C38 H29 109.5
H27 C38 H29 109.5
H28 C38 H29 109.5
C34 C39 H30 109.5
C34 C39 H31 109.5
H30 C39 H31 109.5
C34 C39 H32 109.5
H30 C39 H32 109.5
H31 C39 H32 109.5
C35 C40 H33 109.5
C35 C40 H34 109.5
H33 C40 H34 109.5
C35 C40 H35 109.5
H33 C40 H35 109.5
H34 C40 H35 109.5
C42 C41 C45 107.9(4)
C42 C41 C46 127.3(5)
C45 C41 C46 124.5(5)
C42 C41 W2 71.8(3)
C45 C41 W2 71.8(3)
C46 C41 W2 126.9(3)
C41 C42 C43 108.2(5)
C41 C42 C47 127.2(5)
C43 C42 C47 124.2(5)
C41 C42 W2 73.4(3)
C43 C42 W2 71.0(3)
C47 C42 W2 127.0(4)
C42 C43 C44 108.4(4)
C42 C43 C48 126.8(5)
C44 C43 C48 124.4(5)
C42 C43 W2 73.7(3)
C44 C43 W2 73.6(3)
C48 C43 W2 124.9(3)
C45 C44 C43 107.5(5)
C45 C44 C49 127.0(5)
C43 C44 C49 125.2(5)
C45 C44 W2 72.7(3)
C43 C44 W2 70.7(3)
C49 C44 W2 126.8(4)
C44 C45 C41 108.0(4)
C44 C45 C50 126.1(5)
C41 C45 C50 125.6(5)
C44 C45 W2 72.3(3)
C41 C45 W2 72.8(3)
C50 C45 W2 125.9(3)
C41 C46 H36 109.5
C41 C46 H37 109.5
H36 C46 H37 109.5
C41 C46 H38 109.5
H36 C46 H38 109.5
H37 C46 H38 109.5
C42 C47 H39 109.5
C42 C47 H40 109.5
H39 C47 H40 109.5
C42 C47 H41 109.5
H39 C47 H41 109.5
H40 C47 H41 109.5
C43 C48 H42 109.5
C43 C48 H43 109.5
H42 C48 H43 109.5
C43 C48 H44 109.5
H42 C48 H44 109.5
H43 C48 H44 109.5
C44 C49 H45 109.5
C44 C49 H46 109.5
H45 C49 H46 109.5
C44 C49 H47 109.5
H45 C49 H47 109.5
H46 C49 H47 109.5
C45 C50 H48 109.5
C45 C50 H49 109.5
H48 C50 H49 109.5
C45 C50 H50 109.5
H48 C50 H50 109.5
H49 C50 H50 109.5
C52 C51 C56 120.0
C52 C51 C57 122.2(14)
C56 C51 C57 116.4(14)
C53 C52 C51 120.0
C52 C53 C54 120.0
C55 C54 C53 120.0
C56 C55 C54 120.0
C55 C56 C51 120.0
C59 C58 C63 120.0
C60 C59 C58 120.0
C59 C60 C61 120.0
C60 C61 C62 120.0
C60 C61 C64 105.2(16)
C62 C61 C64 134.1(17)
C63 C62 C61 120.0
C62 C63 C58 120.0

loop_
_geom_bond_atom_site_label_1
_geom_bond_atom_site_label_2
_geom_bond_distance
W1 C3 1.937(5)
W1 C4 1.948(5)
W1 C1 2.089(5)
W1 C35 2.348(4)
W1 C33 2.352(5)
W1 C32 2.362(5)
W1 C31 2.362(4)
W1 C34 2.367(5)
W1 Si1 2.4801(14)
W2 C6 1.942(6)
W2 C5 1.957(5)
W2 C2 2.068(4)
W2 C43 2.326(4)
W2 C42 2.361(5)
W2 C44 2.364(5)
W2 C45 2.369(5)
W2 C41 2.383(5)
W2 Si2 2.4773(13)
Si1 C7 1.864(5)
Si1 C1 1.876(5)
Si1 C13 1.877(5)
Si1 C3 2.378(5)
Si2 C19 1.865(5)
Si2 C25 1.867(5)
Si2 C2 1.898(5)
Si2 C6 2.320(5)
O1 C3 1.185(6)
O2 C4 1.174(6)
O3 C5 1.166(6)
O4 C6 1.189(6)
C1 C2 1.343(6)
C7 C8 1.392(7)
C7 C12 1.395(6)
C8 C9 1.382(6)
C8 H1 0.9500
C9 C10 1.384(7)
C9 H2 0.9500
C10 C11 1.370(8)
C10 H3 0.9500
C11 C12 1.395(7)
C11 H4 0.9500
C12 H5 0.9500
C13 C14 1.392(7)
C13 C18 1.403(7)
C14 C15 1.411(8)
C14 H6 0.9500
C15 C16 1.373(9)
C15 H7 0.9500
C16 C17 1.383(10)
C16 H8 0.9500
C17 C18 1.381(8)
C17 H9 0.9500
C18 H10 0.9500
C19 C24 1.387(7)
C19 C20 1.400(7)
C20 C21 1.390(8)
C20 H11 0.9500
C21 C22 1.368(9)
C21 H12 0.9500
C22 C23 1.361(9)
C22 H13 0.9500
C23 C24 1.382(7)
C23 H14 0.9500
C24 H15 0.9500
C25 C26 1.394(6)
C25 C30 1.407(6)
C26 C27 1.384(7)
C26 H16 0.9500
C27 C28 1.377(7)
C27 H17 0.9500
C28 C29 1.372(7)
C28 H18 0.9500
C29 C30 1.376(6)
C29 H19 0.9500
C30 H20 0.9500
C31 C35 1.418(7)
C31 C32 1.431(7)
C31 C36 1.513(7)
C32 C33 1.425(7)
C32 C37 1.512(7)
C33 C34 1.419(7)
C33 C38 1.514(7)
C34 C35 1.440(6)
C34 C39 1.506(7)
C35 C40 1.502(7)
C36 H21 0.9800
C36 H22 0.9800
C36 H23 0.9800
C37 H24 0.9800
C37 H25 0.9800
C37 H26 0.9800
C38 H27 0.9800
C38 H28 0.9800
C38 H29 0.9800
C39 H30 0.9800
C39 H31 0.9800
C39 H32 0.9800
C40 H33 0.9800
C40 H34 0.9800
C40 H35 0.9800
C41 C42 1.420(7)
C41 C45 1.443(7)
C41 C46 1.509(7)
C42 C43 1.423(7)
C42 C47 1.503(7)
C43 C44 1.438(7)
C43 C48 1.490(7)
C44 C45 1.424(7)
C44 C49 1.494(7)
C45 C50 1.506(7)
C46 H36 0.9800
C46 H37 0.9800
C46 H38 0.9800
C47 H39 0.9800
C47 H40 0.9800
C47 H41 0.9800
C48 H42 0.9800
C48 H43 0.9800
C48 H44 0.9800
C49 H45 0.9800
C49 H46 0.9800
C49 H47 0.9800
C50 H48 0.9800
C50 H49 0.9800
C50 H50 0.9800
C51 C52 1.3900
C51 C56 1.3900
C51 C57 1.689(19)
C52 C53 1.3900
C53 C54 1.3900
C54 C55 1.3900
C55 C56 1.3900
C58 C59 1.3900
C58 C63 1.3900
C59 C60 1.3900
C60 C61 1.3900
C61 C62 1.3900
C61 C64 1.65(3)
C62 C63 1.3900
